data_2227094
loop_
_publ_author_name
'Saeed, Aamer'
'Akram, Muhammad'
'Rauf, Abdul'
'Bolte, Michael'

_publ_section_title
;
 5-(3,4,5-Trimethoxyphenyl)-1,3,4-oxadiazole-2(3<i>H</i>)-thione
;
_journal_coeditor_code TK2682
_journal_issue 8
_journal_name_full 'Acta Crystallographica Section E'
_journal_page_first o1911
_journal_paper_doi 10.1107/S1600536810024967
_journal_volume 66
_journal_year 2010
_chemical_formula_iupac 'C11 H12 N2 O4 S'
_chemical_formula_moiety 'C11 H12 N2 O4 S'
_chemical_formula_sum 'C11 H12 N2 O4 S'
_chemical_formula_weight 268.29
_chemical_name_systematic
;
5-(3,4,5-Trimethoxyphenyl)-1,3,4-oxadiazole-2(3<i>H</i>)-thione
;
_space_group_IT_number 14
_symmetry_cell_setting monoclinic
_symmetry_space_group_name_Hall '-P 2yn'
_symmetry_space_group_name_H-M 'P 1 21/n 1'
_atom_sites_solution_hydrogens geom
_atom_sites_solution_primary direct
_atom_sites_solution_secondary difmap
_audit_creation_method SHELXL-97
_cell_angle_alpha 90.00
_cell_angle_beta 96.558(12)
_cell_angle_gamma 90.00
_cell_formula_units_Z 4
_cell_length_a 12.506(2)
_cell_length_b 7.1577(7)
_cell_length_c 13.451(2)
_cell_measurement_reflns_used 5950
_cell_measurement_temperature 173(2)
_cell_measurement_theta_max 25.9
_cell_measurement_theta_min 3.6
_cell_volume 1196.2(3)
_computing_cell_refinement 'X-AREA (Stoe & Cie, 2001)'
_computing_data_collection 'X-AREA (Stoe & Cie, 2001)'
_computing_data_reduction 'X-AREA (Stoe & Cie, 2001)'
_computing_molecular_graphics 'XP (Sheldrick, 2008)'
_computing_publication_material 'SHELXL97 (Sheldrick, 2008)'
_computing_structure_refinement 'SHELXL97 (Sheldrick, 2008)'
_computing_structure_solution 'SHELXS97 (Sheldrick, 2008)'
_diffrn_ambient_temperature 173(2)
_diffrn_measured_fraction_theta_full 0.995
_diffrn_measured_fraction_theta_max 0.985
_diffrn_measurement_device_type 'Stoe IPDS II two-circle'
_diffrn_measurement_method \w
_diffrn_radiation_monochromator graphite
_diffrn_radiation_source 'fine-focus sealed tube'
_diffrn_radiation_type MoK\a
_diffrn_radiation_wavelength 0.71073
_diffrn_reflns_av_R_equivalents 0.0754
_diffrn_reflns_av_sigmaI/netI 0.0582
_diffrn_reflns_limit_h_max 15
_diffrn_reflns_limit_h_min -12
_diffrn_reflns_limit_k_max 8
_diffrn_reflns_limit_k_min -7
_diffrn_reflns_limit_l_max 16
_diffrn_reflns_limit_l_min -16
_diffrn_reflns_number 7121
_diffrn_reflns_theta_full 25.00
_diffrn_reflns_theta_max 25.65
_diffrn_reflns_theta_min 3.54
_diffrn_standards_number 0
_exptl_absorpt_coefficient_mu 0.279
_exptl_absorpt_correction_T_max 0.9159
_exptl_absorpt_correction_T_min 0.9037
_exptl_absorpt_correction_type multi-scan
_exptl_absorpt_process_details '(MULABS; Spek, 2009; Blessing, 1995)'
_exptl_crystal_colour colourless
_exptl_crystal_density_diffrn 1.490
_exptl_crystal_density_method 'not measured'
_exptl_crystal_description block
_exptl_crystal_F_000 560
_exptl_crystal_size_max 0.37
_exptl_crystal_size_mid 0.33
_exptl_crystal_size_min 0.32
_refine_diff_density_max 0.451
_refine_diff_density_min -0.267
_refine_ls_extinction_coef 0.024(3)
_refine_ls_extinction_expression Fc^*^=kFc[1+0.001xFc^2^\l^3^/sin(2\q)]^-1/4^
_refine_ls_extinction_method 'SHELXL97 (Sheldrick, 2008)'
_refine_ls_goodness_of_fit_ref 0.941
_refine_ls_hydrogen_treatment mixed
_refine_ls_matrix_type full
_refine_ls_number_parameters 171
_refine_ls_number_reflns 2235
_refine_ls_number_restraints 0
_refine_ls_restrained_S_all 0.941
_refine_ls_R_factor_all 0.0580
_refine_ls_R_factor_gt 0.0437
_refine_ls_shift/su_max 0.000
_refine_ls_shift/su_mean 0.000
_refine_ls_structure_factor_coef Fsqd
_refine_ls_weighting_details 'calc w=1/[\s^2^(Fo^2^)+(0.0699P)^2^] where P=(Fo^2^+2Fc^2^)/3'
_refine_ls_weighting_scheme calc
_refine_ls_wR_factor_gt 0.1078
_refine_ls_wR_factor_ref 0.1115
_reflns_number_gt 1679
_reflns_number_total 2235
_reflns_threshold_expression I>2\s(I)
_cod_data_source_file tk2682.cif
_cod_data_source_block I
_cod_original_sg_symbol_H-M 'P 21/n'
_cod_database_code 2227094
_cod_database_fobs_code 2227094

loop_
_symmetry_equiv_pos_as_xyz
'x, y, z'
'-x+1/2, y+1/2, -z+1/2'
'-x, -y, -z'
'x-1/2, -y-1/2, z-1/2'

loop_
_atom_site_type_symbol
_atom_site_label
_atom_site_fract_x
_atom_site_fract_y
_atom_site_fract_z
_atom_site_U_iso_or_equiv
_atom_site_adp_type
_atom_site_calc_flag
_atom_site_refinement_flags
_atom_site_occupancy
_atom_site_disorder_assembly
_atom_site_disorder_group
S S1 0.40007(5) 0.10396(10) 0.11859(4) 0.0358(2) Uani d . 1 . .
O O1 0.40507(12) 0.1537(2) 0.31509(9) 0.0258(4) Uani d . 1 . .
C C1 0.45909(18) 0.1504(3) 0.23147(14) 0.0260(5) Uani d . 1 . .
N N1 0.56078(16) 0.1912(3) 0.26552(13) 0.0278(4) Uani d . 1 . .
H H1 0.619(2) 0.211(4) 0.233(2) 0.040(7) Uiso d . 1 . .
N N2 0.57512(15) 0.2258(3) 0.36818(12) 0.0273(4) Uani d . 1 . .
C C2 0.48040(17) 0.2018(3) 0.39406(14) 0.0234(5) Uani d . 1 . .
C C11 0.44138(17) 0.2288(3) 0.49170(14) 0.0232(5) Uani d . 1 . .
C C12 0.33315(17) 0.2074(3) 0.49941(14) 0.0248(5) Uani d . 1 . .
H H12 0.2854 0.1702 0.4428 0.030 Uiso calc R 1 . .
C C13 0.29410(17) 0.2409(3) 0.59106(14) 0.0234(5) Uani d . 1 . .
C C14 0.36466(18) 0.3006(3) 0.67290(14) 0.0238(5) Uani d . 1 . .
C C15 0.47369(17) 0.3228(3) 0.66338(14) 0.0239(5) Uani d . 1 . .
C C16 0.51427(18) 0.2840(3) 0.57291(14) 0.0246(5) Uani d . 1 . .
H H16 0.5890 0.2948 0.5669 0.030 Uiso calc R 1 . .
O O17 0.18925(12) 0.2223(2) 0.60687(10) 0.0289(4) Uani d . 1 . .
O O18 0.32183(13) 0.3468(2) 0.75958(10) 0.0288(4) Uani d . 1 . .
O O19 0.53524(12) 0.3899(2) 0.74645(10) 0.0307(4) Uani d . 1 . .
C C17 0.11725(18) 0.1399(4) 0.52800(16) 0.0336(6) Uani d . 1 . .
H H17A 0.1079 0.2252 0.4707 0.050 Uiso calc R 1 . .
H H17B 0.0473 0.1169 0.5520 0.050 Uiso calc R 1 . .
H H17C 0.1474 0.0215 0.5075 0.050 Uiso calc R 1 . .
C C18 0.34058(19) 0.2114(4) 0.83861(15) 0.0328(6) Uani d . 1 . .
H H18A 0.3103 0.0907 0.8153 0.049 Uiso calc R 1 . .
H H18B 0.3061 0.2531 0.8966 0.049 Uiso calc R 1 . .
H H18C 0.4182 0.1980 0.8578 0.049 Uiso calc R 1 . .
C C19 0.64872(18) 0.3968(4) 0.74341(16) 0.0335(6) Uani d . 1 . .
H H19A 0.6768 0.2696 0.7393 0.050 Uiso calc R 1 . .
H H19B 0.6830 0.4575 0.8042 0.050 Uiso calc R 1 . .
H H19C 0.6644 0.4682 0.6846 0.050 Uiso calc R 1 . .

loop_
_atom_site_aniso_label
_atom_site_aniso_U_11
_atom_site_aniso_U_22
_atom_site_aniso_U_33
_atom_site_aniso_U_12
_atom_site_aniso_U_13
_atom_site_aniso_U_23
S1 0.0358(4) 0.0522(4) 0.0195(3) -0.0034(3) 0.0042(2) -0.0050(2)
O1 0.0240(8) 0.0374(10) 0.0168(7) -0.0006(7) 0.0050(5) -0.0010(6)
C1 0.0267(12) 0.0313(13) 0.0212(10) 0.0023(10) 0.0076(8) 0.0022(8)
N1 0.0250(10) 0.0401(12) 0.0196(8) 0.0001(9) 0.0086(7) -0.0011(8)
N2 0.0262(10) 0.0376(12) 0.0186(8) 0.0003(8) 0.0050(7) 0.0000(7)
C2 0.0231(11) 0.0263(12) 0.0208(9) 0.0004(9) 0.0018(8) 0.0015(8)
C11 0.0273(11) 0.0243(12) 0.0186(9) 0.0029(9) 0.0051(8) 0.0017(8)
C12 0.0249(11) 0.0317(13) 0.0179(9) -0.0018(10) 0.0021(8) -0.0004(8)
C13 0.0218(11) 0.0284(12) 0.0203(10) 0.0009(9) 0.0037(8) 0.0013(8)
C14 0.0281(12) 0.0278(12) 0.0161(9) 0.0046(9) 0.0046(8) -0.0004(8)
C15 0.0252(11) 0.0265(11) 0.0190(9) 0.0027(9) -0.0012(8) 0.0010(8)
C16 0.0213(11) 0.0289(13) 0.0239(10) 0.0018(9) 0.0038(8) 0.0021(8)
O17 0.0209(8) 0.0453(10) 0.0212(7) -0.0042(7) 0.0053(6) -0.0041(6)
O18 0.0321(9) 0.0370(10) 0.0183(7) 0.0087(7) 0.0064(6) -0.0004(6)
O19 0.0245(8) 0.0438(10) 0.0228(7) 0.0001(7) -0.0020(6) -0.0049(6)
C17 0.0250(12) 0.0430(16) 0.0332(12) -0.0056(11) 0.0043(9) -0.0109(10)
C18 0.0358(13) 0.0436(15) 0.0197(10) 0.0028(11) 0.0060(9) 0.0018(9)
C19 0.0249(12) 0.0435(15) 0.0306(11) -0.0001(11) -0.0034(9) -0.0019(10)

loop_
_atom_type_symbol
_atom_type_description
_atom_type_scat_dispersion_real
_atom_type_scat_dispersion_imag
_atom_type_scat_source
C C 0.0033 0.0016 'International Tables Vol C Tables 4.2.6.8 and 6.1.1.4'
H H 0.0000 0.0000 'International Tables Vol C Tables 4.2.6.8 and 6.1.1.4'
N N 0.0061 0.0033 'International Tables Vol C Tables 4.2.6.8 and 6.1.1.4'
O O 0.0106 0.0060 'International Tables Vol C Tables 4.2.6.8 and 6.1.1.4'
S S 0.1246 0.1234 'International Tables Vol C Tables 4.2.6.8 and 6.1.1.4'

loop_
_geom_angle_atom_site_label_1
_geom_angle_atom_site_label_2
_geom_angle_atom_site_label_3
_geom_angle_site_symmetry_1
_geom_angle_site_symmetry_3
_geom_angle
_geom_angle_publ_flag
C1 O1 C2 . . 106.11(16) ?
N1 C1 O1 . . 104.66(17) ?
N1 C1 S1 . . 132.15(17) ?
O1 C1 S1 . . 123.19(17) ?
C1 N1 N2 . . 112.87(18) ?
C1 N1 H1 . . 131.5(16) ?
N2 N1 H1 . . 115.3(16) ?
C2 N2 N1 . . 103.10(17) ?
N2 C2 O1 . . 113.23(17) ?
N2 C2 C11 . . 129.62(18) ?
O1 C2 C11 . . 117.04(18) ?
C12 C11 C16 . . 122.09(18) ?
C12 C11 C2 . . 118.92(18) ?
C16 C11 C2 . . 118.92(19) ?
C11 C12 C13 . . 119.51(18) ?
C11 C12 H12 . . 120.2 ?
C13 C12 H12 . . 120.2 ?
O17 C13 C14 . . 116.15(18) ?
O17 C13 C12 . . 124.19(18) ?
C14 C13 C12 . . 119.6(2) ?
O18 C14 C15 . . 121.99(18) ?
O18 C14 C13 . . 117.95(19) ?
C15 C14 C13 . . 119.95(18) ?
O19 C15 C14 . . 115.45(18) ?
O19 C15 C16 . . 123.6(2) ?
C14 C15 C16 . . 120.90(18) ?
C11 C16 C15 . . 117.8(2) ?
C11 C16 H16 . . 121.1 ?
C15 C16 H16 . . 121.1 ?
C13 O17 C17 . . 117.32(16) ?
C14 O18 C18 . . 114.68(17) ?
C15 O19 C19 . . 117.23(17) ?
O17 C17 H17A . . 109.5 ?
O17 C17 H17B . . 109.5 ?
H17A C17 H17B . . 109.5 ?
O17 C17 H17C . . 109.5 ?
H17A C17 H17C . . 109.5 ?
H17B C17 H17C . . 109.5 ?
O18 C18 H18A . . 109.5 ?
O18 C18 H18B . . 109.5 ?
H18A C18 H18B . . 109.5 ?
O18 C18 H18C . . 109.5 ?
H18A C18 H18C . . 109.5 ?
H18B C18 H18C . . 109.5 ?
O19 C19 H19A . . 109.5 ?
O19 C19 H19B . . 109.5 ?
H19A C19 H19B . . 109.5 ?
O19 C19 H19C . . 109.5 ?
H19A C19 H19C . . 109.5 ?
H19B C19 H19C . . 109.5 ?

loop_
_geom_bond_atom_site_label_1
_geom_bond_atom_site_label_2
_geom_bond_site_symmetry_2
_geom_bond_distance
_geom_bond_publ_flag
S1 C1 . 1.645(2) ?
O1 C1 . 1.377(2) ?
O1 C2 . 1.381(2) ?
C1 N1 . 1.334(3) ?
N1 N2 . 1.394(2) ?
N1 H1 . 0.90(3) ?
N2 C2 . 1.284(3) ?
C2 C11 . 1.465(3) ?
C11 C12 . 1.378(3) ?
C11 C16 . 1.398(3) ?
C12 C13 . 1.398(3) ?
C12 H12 . 0.9500 ?
C13 O17 . 1.359(3) ?
C13 C14 . 1.397(3) ?
C14 O18 . 1.378(2) ?
C14 C15 . 1.393(3) ?
C15 O19 . 1.369(2) ?
C15 C16 . 1.399(3) ?
C16 H16 . 0.9500 ?
O17 C17 . 1.437(3) ?
O18 C18 . 1.438(3) ?
O19 C19 . 1.425(3) ?
C17 H17A . 0.9800 ?
C17 H17B . 0.9800 ?
C17 H17C . 0.9800 ?
C18 H18A . 0.9800 ?
C18 H18B . 0.9800 ?
C18 H18C . 0.9800 ?
C19 H19A . 0.9800 ?
C19 H19B . 0.9800 ?
C19 H19C . 0.9800 ?

loop_
_geom_hbond_atom_site_label_D
_geom_hbond_atom_site_label_H
_geom_hbond_atom_site_label_A
_geom_hbond_site_symmetry_A
_geom_hbond_distance_DH
_geom_hbond_distance_HA
_geom_hbond_distance_DA
_geom_hbond_angle_DHA
N1 H1 O17 4_665 0.90(3) 2.06(3) 2.881(2) 151(2)

loop_
_geom_torsion_atom_site_label_1
_geom_torsion_atom_site_label_2
_geom_torsion_atom_site_label_3
_geom_torsion_atom_site_label_4
_geom_torsion_site_symmetry_1
_geom_torsion_site_symmetry_2
_geom_torsion_site_symmetry_3
_geom_torsion_site_symmetry_4
_geom_torsion
_geom_torsion_publ_flag
C2 O1 C1 N1 . . . . 1.4(2) ?
C2 O1 C1 S1 . . . . -178.55(17) ?
O1 C1 N1 N2 . . . . -1.4(3) ?
S1 C1 N1 N2 . . . . 178.49(19) ?
C1 N1 N2 C2 . . . . 0.9(3) ?
N1 N2 C2 O1 . . . . 0.1(2) ?
N1 N2 C2 C11 . . . . -175.9(2) ?
C1 O1 C2 N2 . . . . -0.9(2) ?
C1 O1 C2 C11 . . . . 175.60(19) ?
N2 C2 C11 C12 . . . . 175.1(2) ?
O1 C2 C11 C12 . . . . -0.8(3) ?
N2 C2 C11 C16 . . . . -1.9(4) ?
O1 C2 C11 C16 . . . . -177.8(2) ?
C16 C11 C12 C13 . . . . -0.2(3) ?
C2 C11 C12 C13 . . . . -177.1(2) ?
C11 C12 C13 O17 . . . . -179.4(2) ?
C11 C12 C13 C14 . . . . 1.8(3) ?
O17 C13 C14 O18 . . . . -4.1(3) ?
C12 C13 C14 O18 . . . . 174.8(2) ?
O17 C13 C14 C15 . . . . 179.80(19) ?
C12 C13 C14 C15 . . . . -1.3(3) ?
O18 C14 C15 O19 . . . . 1.2(3) ?
C13 C14 C15 O19 . . . . 177.2(2) ?
O18 C14 C15 C16 . . . . -176.7(2) ?
C13 C14 C15 C16 . . . . -0.7(3) ?
C12 C11 C16 C15 . . . . -1.8(3) ?
C2 C11 C16 C15 . . . . 175.1(2) ?
O19 C15 C16 C11 . . . . -175.5(2) ?
C14 C15 C16 C11 . . . . 2.2(3) ?
C14 C13 O17 C17 . . . . -172.7(2) ?
C12 C13 O17 C17 . . . . 8.5(3) ?
C15 C14 O18 C18 . . . . -78.4(3) ?
C13 C14 O18 C18 . . . . 105.6(2) ?
C14 C15 O19 C19 . . . . 173.8(2) ?
C16 C15 O19 C19 . . . . -8.3(3) ?

loop_
_cod_related_entry_id
_cod_related_entry_database
_cod_related_entry_code
1 ChemSpider 677561
